data_1565687
loop_
_publ_author_name
'Jiang, Shengshi'
'Ni, Honghui'
'Liu, Fen'
'Gu, Shanshan'
'Yu, Ping'
'Gou, Yi'

_publ_section_title
;
 Binuclear Schiff base copper(II) complexes: Syntheses, crystal
 structures, HSA interaction and anti-cancer properties
;
_journal_name_full 'Inorganica Chimica Acta'
_journal_page_first 119186
_journal_paper_doi 10.1016/j.ica.2019.119186
_journal_volume 499
_journal_year 2020
_chemical_formula_moiety 'C29 H24 Cu2 F2 N5 O8, N O3'
_chemical_formula_sum 'C29 H24 Cu2 F2 N6 O11'
_chemical_formula_weight 797.62
_space_group_crystal_system triclinic
_space_group_IT_number 2
_space_group_name_Hall '-P 1'
_space_group_name_H-M_alt 'P -1'
_atom_sites_solution_hydrogens geom
_atom_sites_solution_primary direct
_atom_sites_solution_secondary difmap
_cell_angle_alpha 66.540(10)
_cell_angle_beta 66.118(10)
_cell_angle_gamma 66.799(9)
_cell_formula_units_Z 1
_cell_length_a 9.253(7)
_cell_length_b 9.338(7)
_cell_length_c 11.101(9)
_cell_measurement_reflns_used 4986
_cell_measurement_temperature 296.15
_cell_measurement_theta_max 26.35
_cell_measurement_theta_min 2.47
_cell_volume 773.0(10)
_computing_cell_refinement 'SAINT v8.27A (Bruker, 2012)'
_computing_data_reduction 'SAINT v8.27A (Bruker, 2012)'
_computing_molecular_graphics 'Olex2 (Dolomanov et al., 2009)'
_computing_publication_material 'Olex2 (Dolomanov et al., 2009)'
_computing_structure_refinement 'XL (Sheldrick, 2008)'
_computing_structure_solution 'XS (Sheldrick, 2008)'
_diffrn_ambient_temperature 296.15
_diffrn_measured_fraction_theta_full 0.996
_diffrn_measured_fraction_theta_max 0.996
_diffrn_measurement_device_type 'Bruker APEX-II CCD'
_diffrn_measurement_method '\f and \w scans'
_diffrn_radiation_monochromator graphite
_diffrn_radiation_type MoK\a
_diffrn_radiation_wavelength 0.71073
_diffrn_reflns_av_R_equivalents 0.0242
_diffrn_reflns_av_unetI/netI 0.0287
_diffrn_reflns_limit_h_max 11
_diffrn_reflns_limit_h_min -11
_diffrn_reflns_limit_k_max 11
_diffrn_reflns_limit_k_min -11
_diffrn_reflns_limit_l_max 13
_diffrn_reflns_limit_l_min -13
_diffrn_reflns_number 7939
_diffrn_reflns_theta_full 25.35
_diffrn_reflns_theta_max 25.35
_diffrn_reflns_theta_min 2.09
_diffrn_source 'fine-focus sealed tube'
_diffrn_standards_number 0
_exptl_absorpt_coefficient_mu 1.460
_exptl_absorpt_correction_T_max 0.9047
_exptl_absorpt_correction_T_min 0.6366
_exptl_absorpt_correction_type none
_exptl_crystal_colour 'dark blue'
_exptl_crystal_colour_modifier dark
_exptl_crystal_colour_primary blue
_exptl_crystal_density_diffrn 1.713
_exptl_crystal_density_meas .
_exptl_crystal_density_method 'not measured'
_exptl_crystal_description block
_exptl_crystal_F_000 404
_exptl_crystal_size_max 0.34
_exptl_crystal_size_mid 0.18
_exptl_crystal_size_min 0.07
_refine_diff_density_max 1.103
_refine_diff_density_min -0.577
_refine_diff_density_rms 0.118
_refine_ls_extinction_method none
_refine_ls_goodness_of_fit_ref 1.065
_refine_ls_hydrogen_treatment mixed
_refine_ls_matrix_type full
_refine_ls_number_parameters 275
_refine_ls_number_reflns 2823
_refine_ls_number_restraints 36
_refine_ls_restrained_S_all 1.096
_refine_ls_R_factor_all 0.0525
_refine_ls_R_factor_gt 0.0480
_refine_ls_shift/su_max 0.001
_refine_ls_shift/su_mean 0.000
_refine_ls_structure_factor_coef Fsqd
_refine_ls_weighting_details 'calc w=1/[\s^2^(Fo^2^)+(0.1152P)^2^+0.7821P] where P=(Fo^2^+2Fc^2^)/3'
_refine_ls_weighting_scheme calc
_refine_ls_wR_factor_gt 0.1537
_refine_ls_wR_factor_ref 0.1598
_reflns_number_gt 2554
_reflns_number_total 2823
_reflns_threshold_expression >2sigma(I)
_cod_data_source_file ICA-2020-499-119186.cif
_cod_data_source_block 732b
_cod_database_code 1565687
_olex2_refinement_description
;
1. Fixed Uiso
 At 1.2 times of:
  All C(H) groups, All N(H) groups
 At 1.5 times of:
  All C(H,H,H) groups, All O(H) groups
2. Restrained distances
 O8-N4
 1.25 with sigma of 0.02
 O3-N3
 1.25 with sigma of 0.02
 O6-N4
 1.25 with sigma of 0.02
 O9-H9
 0.85 with sigma of 0.01
 C15-H9
 1.930174 with sigma of 0.02
 Cu1-H9
 2.821844 with sigma of 0.02
3. Uiso/Uaniso restraints and constraints
Uanis(N4) \\sim Ueq, Uanis(O6) \\sim Ueq, Uanis(O7) \\sim Ueq, Uanis(O8) \\sim
Ueq, Uanis(O9) \\sim Ueq: with sigma of 0.01 and sigma for terminal atoms of
0.02
4. Others
 Fixed Sof: O3(0.5) O4(0.5) O5(0.5) O6(0.5) O7(0.5) O8(0.5) O9(0.5) H9(0.5)
 N3(0.5) N4(0.5) C15(0.5) H15A(0.5) H15B(0.5) H15C(0.5)
5.a Aromatic/amide H refined with riding coordinates:
 N1(H1), C1(H1A), C2(H2), C3(H3), C4(H4), C5(H5), C8(H8), C10(H10), C12(H12),
 C13(H13)
5.b Idealised Me refined as rotating group:
 C15(H15A,H15B,H15C)
;

loop_
_space_group_symop_id
_space_group_symop_operation_xyz
1 'x, y, z'
2 '-x, -y, -z'

loop_
_atom_site_label
_atom_site_type_symbol
_atom_site_fract_x
_atom_site_fract_y
_atom_site_fract_z
_atom_site_U_iso_or_equiv
_atom_site_adp_type
_atom_site_occupancy
_atom_site_calc_flag
_atom_site_disorder_assembly
_atom_site_disorder_group
_atom_site_refinement_flags_posn
_atom_site_refinement_flags_adp
Cu1 Cu 0.42431(5) 0.46094(5) 0.92488(4) 0.0358(2) Uani 1 d . . D .
F1 F -0.2430(3) 0.9884(4) 1.2390(3) 0.0615(8) Uani 1 d . . . .
O1 O 0.4735(4) 0.3710(4) 0.7749(3) 0.0451(7) Uani 1 d B . . .
O2 O 0.3602(3) 0.5864(4) 1.0506(3) 0.0394(6) Uani 1 d . . . .
O3 O -0.0679(8) 0.1810(8) 1.4282(8) 0.0550(17) Uani 0.50 d A 1 D .
O4 O 0.0798(8) 0.3046(9) 1.2814(7) 0.0518(16) Uani 0.50 d A 1 . .
O5 O 0.1815(11) 0.0553(11) 1.3678(12) 0.090(3) Uani 0.50 d A 1 . .
O6 O 0.2656(18) 0.0678(15) 1.2293(15) 0.139(5) Uani 0.50 d B 2 D U
O7 O 0.187(2) 0.325(2) 1.138(2) 0.165(7) Uani 0.50 d B 2 . U
O8 O 0.4310(18) 0.217(2) 1.0792(15) 0.108(5) Uani 0.50 d B 2 D U
O9 O 0.3553(15) 0.2392(13) 1.0653(12) 0.074(3) Uani 0.50 d B 1 D U
H9 H 0.260(8) 0.232(3) 1.121(17) 0.110 Uiso 0.50 d C 1 DR .
N1 N 0.2253(5) 0.5337(5) 0.7671(4) 0.0439(8) Uani 1 d . . . .
H1 H 0.1435 0.5741 0.7341 0.053 Uiso 1 calc B . R .
N2 N 0.2251(4) 0.5762(4) 0.8723(3) 0.0355(7) Uani 1 d B . . .
N3 N 0.0535(11) 0.1812(9) 1.3674(7) 0.0429(17) Uani 0.50 d A 1 D .
N4 N 0.2979(18) 0.2036(19) 1.1490(17) 0.101(5) Uani 0.50 d B 2 D U
C1 C 0.5193(6) 0.2533(5) 0.5664(4) 0.0435(9) Uani 1 d B . . .
H1A H 0.6021 0.2147 0.6080 0.052 Uiso 1 calc . . R .
C2 C 0.5393(7) 0.1952(6) 0.4621(5) 0.0548(12) Uani 1 d . . . .
H2 H 0.6358 0.1176 0.4341 0.066 Uiso 1 calc . . R .
C3 C 0.4194(7) 0.2503(6) 0.3999(5) 0.0550(12) Uani 1 d . . . .
H3 H 0.4345 0.2105 0.3298 0.066 Uiso 1 calc . . R .
C4 C 0.2752(7) 0.3659(7) 0.4413(5) 0.0573(13) Uani 1 d . . . .
H4 H 0.1929 0.4037 0.3995 0.069 Uiso 1 calc . . R .
C5 C 0.2545(6) 0.4251(6) 0.5460(5) 0.0471(10) Uani 1 d B . . .
H5 H 0.1581 0.5030 0.5739 0.057 Uiso 1 calc . . R .
C6 C 0.3761(5) 0.3689(4) 0.6087(4) 0.0337(8) Uani 1 d . . . .
C7 C 0.3620(5) 0.4250(4) 0.7201(4) 0.0317(8) Uani 1 d B . . .
C8 C 0.0969(5) 0.6749(6) 0.9269(5) 0.0436(10) Uani 1 d . . . .
H8 H 0.0071 0.7154 0.8933 0.052 Uiso 1 calc B . R .
C9 C 0.0835(5) 0.7273(5) 1.0381(4) 0.0345(8) Uani 1 d B . . .
C10 C -0.0714(5) 0.8303(5) 1.0892(4) 0.0405(9) Uani 1 d . . . .
H10 H -0.1566 0.8587 1.0527 0.049 Uiso 1 calc B . R .
C11 C -0.0942(5) 0.8871(5) 1.1919(4) 0.0410(9) Uani 1 d B . . .
C12 C 0.0277(6) 0.8499(6) 1.2477(5) 0.0494(11) Uani 1 d . . . .
H12 H 0.0093 0.8918 1.3175 0.059 Uiso 1 calc B . R .
C13 C 0.1777(6) 0.7493(6) 1.1983(5) 0.0470(10) Uani 1 d B . . .
H13 H 0.2606 0.7227 1.2368 0.056 Uiso 1 calc . . R .
C14 C 0.2110(5) 0.6858(5) 1.0945(4) 0.0339(8) Uani 1 d . . . .
C15 C 0.464(2) 0.0822(13) 1.0585(16) 0.092(5) Uani 0.50 d B 1 D .
H15A H 0.5488 0.0916 0.9723 0.137 Uiso 0.50 calc B 1 GR .
H15B H 0.4032 0.0142 1.0663 0.137 Uiso 0.50 calc B 1 GR .
H15C H 0.5121 0.0349 1.1324 0.137 Uiso 0.50 calc B 1 GR .

loop_
_atom_site_aniso_label
_atom_site_aniso_U_11
_atom_site_aniso_U_22
_atom_site_aniso_U_33
_atom_site_aniso_U_23
_atom_site_aniso_U_13
_atom_site_aniso_U_12
Cu1 0.0376(3) 0.0384(3) 0.0414(3) -0.0249(2) -0.0200(2) 0.0022(2)
F1 0.0447(14) 0.0703(19) 0.0667(17) -0.0487(15) -0.0077(13) 0.0073(13)
O1 0.0434(16) 0.0503(17) 0.0542(17) -0.0347(14) -0.0279(14) 0.0090(13)
O2 0.0333(14) 0.0466(16) 0.0490(16) -0.0322(13) -0.0194(12) 0.0047(12)
O3 0.027(3) 0.056(4) 0.076(4) -0.033(3) -0.021(3) 0.015(3)
O4 0.040(3) 0.068(4) 0.053(4) -0.026(4) -0.022(3) -0.002(3)
O5 0.061(5) 0.067(5) 0.131(8) -0.028(6) -0.046(6) 0.013(4)
O6 0.126(9) 0.094(8) 0.137(9) 0.034(7) -0.017(8) -0.062(7)
O7 0.156(12) 0.128(11) 0.214(15) 0.022(11) -0.106(12) -0.061(10)
O8 0.106(8) 0.112(8) 0.099(7) -0.021(6) -0.023(6) -0.040(7)
O9 0.080(6) 0.051(4) 0.073(6) 0.007(4) -0.017(5) -0.032(5)
N1 0.0451(19) 0.052(2) 0.0451(19) -0.0310(16) -0.0249(16) 0.0064(16)
N2 0.0392(17) 0.0393(17) 0.0344(16) -0.0205(14) -0.0166(14) -0.0010(14)
N3 0.070(6) 0.043(4) 0.033(3) -0.014(3) -0.031(4) -0.014(4)
N4 0.097(8) 0.128(9) 0.097(8) -0.012(7) -0.050(6) -0.049(7)
C1 0.047(2) 0.045(2) 0.045(2) -0.0243(18) -0.0166(18) -0.0042(18)
C2 0.065(3) 0.054(3) 0.054(3) -0.035(2) -0.017(2) -0.006(2)
C3 0.080(3) 0.057(3) 0.046(2) -0.030(2) -0.018(2) -0.021(3)
C4 0.069(3) 0.070(3) 0.055(3) -0.027(2) -0.032(2) -0.017(3)
C5 0.049(2) 0.053(3) 0.052(2) -0.029(2) -0.024(2) -0.004(2)
C6 0.045(2) 0.0301(18) 0.0311(18) -0.0114(15) -0.0121(16) -0.0117(16)
C7 0.0352(18) 0.0305(18) 0.0335(18) -0.0121(15) -0.0121(15) -0.0082(15)
C8 0.040(2) 0.048(2) 0.048(2) -0.0266(19) -0.0222(18) 0.0049(18)
C9 0.037(2) 0.0329(19) 0.0342(18) -0.0154(15) -0.0113(15) -0.0040(16)
C10 0.037(2) 0.043(2) 0.043(2) -0.0215(18) -0.0124(17) -0.0015(17)
C11 0.037(2) 0.039(2) 0.041(2) -0.0211(17) -0.0055(17) -0.0012(16)
C12 0.054(3) 0.053(3) 0.047(2) -0.033(2) -0.014(2) -0.001(2)
C13 0.045(2) 0.054(3) 0.052(2) -0.033(2) -0.0213(19) 0.0023(19)
C14 0.0373(19) 0.0312(18) 0.0339(18) -0.0145(15) -0.0114(15) -0.0041(15)
C15 0.135(13) 0.030(5) 0.112(11) 0.003(6) -0.060(10) -0.024(7)

loop_
_atom_type_symbol
_atom_type_description
_atom_type_scat_dispersion_real
_atom_type_scat_dispersion_imag
_atom_type_scat_source
C C 0.0033 0.0016 'International Tables Vol C Tables 4.2.6.8 and 6.1.1.4'
H H 0.0000 0.0000 'International Tables Vol C Tables 4.2.6.8 and 6.1.1.4'
Cu Cu 0.3201 1.2651 'International Tables Vol C Tables 4.2.6.8 and 6.1.1.4'
F F 0.0171 0.0103 'International Tables Vol C Tables 4.2.6.8 and 6.1.1.4'
N N 0.0061 0.0033 'International Tables Vol C Tables 4.2.6.8 and 6.1.1.4'
O O 0.0106 0.0060 'International Tables Vol C Tables 4.2.6.8 and 6.1.1.4'

loop_
_geom_angle_atom_site_label_1
_geom_angle_atom_site_label_2
_geom_angle_atom_site_label_3
_geom_angle
_geom_angle_site_symmetry_1
_geom_angle_site_symmetry_3
O1 Cu1 Cu1 143.92(10) . 2_667
O1 Cu1 O2 104.98(12) . 2_667
O1 Cu1 O8 91.7(5) . .
O1 Cu1 O9 86.5(4) . .
O2 Cu1 Cu1 39.70(8) 2_667 2_667
O2 Cu1 Cu1 40.58(9) . 2_667
O2 Cu1 O1 169.68(12) . .
O2 Cu1 O2 80.29(12) . 2_667
O2 Cu1 O8 81.7(4) 2_667 .
O2 Cu1 O8 97.9(4) . .
O2 Cu1 O9 101.4(4) . .
O2 Cu1 O9 100.1(3) 2_667 .
O8 Cu1 Cu1 89.6(4) . 2_667
O9 Cu1 Cu1 104.2(3) . 2_667
O9 Cu1 O8 18.5(4) . .
N2 Cu1 Cu1 130.51(11) . 2_667
N2 Cu1 O1 80.14(13) . .
N2 Cu1 O2 92.14(13) . .
N2 Cu1 O2 161.34(15) . 2_667
N2 Cu1 O8 116.4(4) . .
N2 Cu1 O9 98.1(3) . .
C7 O1 Cu1 114.2(3) . .
Cu1 O2 Cu1 99.71(12) . 2_667
C14 O2 Cu1 132.8(2) . 2_667
C14 O2 Cu1 127.3(2) . .
N4 O7 H9 22(10) . .
Cu1 O8 H9 97(3) . .
N4 O8 Cu1 112.5(14) . .
N4 O8 H9 19(7) . .
Cu1 O9 H9 127(2) . .
C15 O9 Cu1 121.6(9) . .
C15 O9 H9 111(2) . .
N2 N1 H1 122.5 . .
C7 N1 H1 122.5 . .
C7 N1 N2 114.9(3) . .
N1 N2 Cu1 112.3(2) . .
C8 N2 Cu1 128.4(3) . .
C8 N2 N1 119.2(3) . .
O3 N3 O4 119.2(9) . .
O3 N3 O5 125.9(9) . .
O4 N3 O5 114.7(9) . .
O6 N4 H9 109(7) . .
O7 N4 O6 119.1(16) . .
O7 N4 H9 43(10) . .
O8 N4 O6 124.7(18) . .
O8 N4 O7 116.1(17) . .
O8 N4 H9 109(6) . .
C2 C1 H1A 120.1 . .
C6 C1 H1A 120.1 . .
C6 C1 C2 119.9(4) . .
C1 C2 H2 119.5 . .
C3 C2 C1 120.9(5) . .
C3 C2 H2 119.5 . .
C2 C3 H3 120.1 . .
C2 C3 C4 119.8(4) . .
C4 C3 H3 120.1 . .
C3 C4 H4 120.2 . .
C3 C4 C5 119.5(5) . .
C5 C4 H4 120.2 . .
C4 C5 H5 119.8 . .
C6 C5 C4 120.4(4) . .
C6 C5 H5 119.8 . .
C1 C6 C7 117.3(4) . .
C5 C6 C1 119.4(4) . .
C5 C6 C7 123.3(4) . .
O1 C7 N1 118.4(3) . .
O1 C7 C6 121.7(3) . .
N1 C7 C6 120.0(3) . .
N2 C8 H8 118.2 . .
N2 C8 C9 123.7(4) . .
C9 C8 H8 118.2 . .
C10 C9 C8 115.1(4) . .
C14 C9 C8 125.3(4) . .
C14 C9 C10 119.6(4) . .
C9 C10 H10 120.5 . .
C11 C10 C9 119.1(4) . .
C11 C10 H10 120.5 . .
F1 C11 C12 118.8(4) . .
C10 C11 F1 118.7(4) . .
C10 C11 C12 122.5(4) . .
C11 C12 H12 120.8 . .
C11 C12 C13 118.3(4) . .
C13 C12 H12 120.8 . .
C12 C13 H13 118.5 . .
C12 C13 C14 122.9(4) . .
C14 C13 H13 118.5 . .
O2 C14 C9 121.9(3) . .
O2 C14 C13 120.5(4) . .
C13 C14 C9 117.5(4) . .

loop_
_geom_bond_atom_site_label_1
_geom_bond_atom_site_label_2
_geom_bond_distance
_geom_bond_site_symmetry_2
Cu1 Cu1 2.9902(16) 2_667
Cu1 O1 1.970(3) .
Cu1 O2 1.974(3) 2_667
Cu1 O2 1.938(3) .
Cu1 O8 2.235(17) .
Cu1 O9 2.189(10) .
Cu1 N2 1.925(3) .
F1 C11 1.360(5) .
O1 C7 1.243(5) .
O2 Cu1 1.974(3) 2_667
O2 C14 1.346(5) .
O3 N3 1.050(9) .
O4 N3 1.206(10) .
O5 N3 1.299(11) .
O6 N4 1.294(15) .
O7 H9 0.90(5) .
O7 N4 1.19(2) .
O8 H9 1.42(9) .
O8 N4 1.185(15) .
O9 H9 0.859(10) .
O9 C15 1.425(18) .
N1 H1 0.8600 .
N1 N2 1.374(5) .
N1 C7 1.334(5) .
N2 C8 1.275(6) .
N4 H9 0.49(19) .
C1 H1A 0.9300 .
C1 C2 1.384(6) .
C1 C6 1.383(6) .
C2 H2 0.9300 .
C2 C3 1.363(7) .
C3 H3 0.9300 .
C3 C4 1.386(8) .
C4 H4 0.9300 .
C4 C5 1.393(7) .
C5 H5 0.9300 .
C5 C6 1.380(6) .
C6 C7 1.467(5) .
C8 H8 0.9300 .
C8 C9 1.445(6) .
C9 C10 1.412(5) .
C9 C14 1.406(6) .
C10 H10 0.9300 .
C10 C11 1.350(6) .
C11 C12 1.364(7) .
C12 H12 0.9300 .
C12 C13 1.370(6) .
C13 H13 0.9300 .
C13 C14 1.374(6) .
C15 H15A 0.9600 .
C15 H15B 0.9600 .
C15 H15C 0.9600 .

loop_
_geom_torsion_atom_site_label_1
_geom_torsion_atom_site_label_2
_geom_torsion_atom_site_label_3
_geom_torsion_atom_site_label_4
_geom_torsion
_geom_torsion_site_symmetry_1
_geom_torsion_site_symmetry_2
_geom_torsion_site_symmetry_3
_geom_torsion_site_symmetry_4
Cu1 Cu1 O1 C7 -152.1(2) 2_667 . . .
Cu1 Cu1 O2 C14 175.0(4) 2_667 . . .
Cu1 Cu1 O8 N4 111.6(14) 2_667 . . .
Cu1 Cu1 O9 C15 -92.0(11) 2_667 . . .
Cu1 Cu1 N2 N1 159.3(2) 2_667 . . .
Cu1 Cu1 N2 C8 -24.9(5) 2_667 . . .
Cu1 O1 C7 N1 -0.2(5) . . . .
Cu1 O1 C7 C6 -178.7(3) . . . .
Cu1 O2 C14 C9 -8.3(5) . . . .
Cu1 O2 C14 C9 165.0(3) 2_667 . . .
Cu1 O2 C14 C13 170.9(3) . . . .
Cu1 O2 C14 C13 -15.8(6) 2_667 . . .
Cu1 O8 N4 O6 167.6(15) . . . .
Cu1 O8 N4 O7 -9(2) . . . .
Cu1 N2 C8 C9 4.3(7) . . . .
F1 C11 C12 C13 -179.2(4) . . . .
O1 Cu1 O2 Cu1 -121.6(6) . . . 2_667
O1 Cu1 O2 C14 53.5(8) . . . .
O1 Cu1 O8 N4 -104.5(14) . . . .
O1 Cu1 O9 C15 53.0(11) . . . .
O1 Cu1 N2 N1 0.8(3) . . . .
O1 Cu1 N2 C8 176.6(4) . . . .
O2 Cu1 O1 C7 -162.0(3) 2_667 . . .
O2 Cu1 O1 C7 -42.3(8) . . . .
O2 Cu1 O2 Cu1 0.0 2_667 . . 2_667
O2 Cu1 O2 C14 175.0(4) 2_667 . . .
O2 Cu1 O8 N4 150.6(15) 2_667 . . .
O2 Cu1 O8 N4 71.7(14) . . . .
O2 Cu1 O9 C15 -133.6(11) . . . .
O2 Cu1 O9 C15 -51.6(12) 2_667 . . .
O2 Cu1 N2 N1 108.6(4) 2_667 . . .
O2 Cu1 N2 N1 173.9(3) . . . .
O2 Cu1 N2 C8 -75.6(6) 2_667 . . .
O2 Cu1 N2 C8 -10.3(4) . . . .
O8 Cu1 O1 C7 116.2(5) . . . .
O8 Cu1 O2 Cu1 80.1(4) . . . 2_667
O8 Cu1 O2 C14 -104.9(5) . . . .
O8 Cu1 O9 C15 -52.9(19) . . . .
O8 Cu1 N2 N1 -86.1(6) . . . .
O8 Cu1 N2 C8 89.7(6) . . . .
O9 Cu1 O1 C7 98.5(4) . . . .
O9 Cu1 O2 Cu1 98.5(3) . . . 2_667
O9 Cu1 O2 C14 -86.5(5) . . . .
O9 Cu1 O8 N4 -30.7(16) . . . .
O9 Cu1 N2 N1 -84.2(5) . . . .
O9 Cu1 N2 C8 91.6(5) . . . .
N1 N2 C8 C9 179.9(4) . . . .
N2 Cu1 O1 C7 -0.3(3) . . . .
N2 Cu1 O2 Cu1 -162.83(15) . . . 2_667
N2 Cu1 O2 C14 12.2(3) . . . .
N2 Cu1 O8 N4 -24.7(16) . . . .
N2 Cu1 O9 C15 132.5(11) . . . .
N2 N1 C7 O1 1.0(6) . . . .
N2 N1 C7 C6 179.4(3) . . . .
N2 C8 C9 C10 -176.8(4) . . . .
N2 C8 C9 C14 4.3(7) . . . .
C1 C2 C3 C4 -0.1(8) . . . .
C1 C6 C7 O1 -0.2(6) . . . .
C1 C6 C7 N1 -178.6(4) . . . .
C2 C1 C6 C5 0.0(6) . . . .
C2 C1 C6 C7 179.7(4) . . . .
C2 C3 C4 C5 0.2(8) . . . .
C3 C4 C5 C6 -0.3(8) . . . .
C4 C5 C6 C1 0.2(7) . . . .
C4 C5 C6 C7 -179.5(4) . . . .
C5 C6 C7 O1 179.5(4) . . . .
C5 C6 C7 N1 1.1(6) . . . .
C6 C1 C2 C3 0.0(7) . . . .
C7 N1 N2 Cu1 -1.2(5) . . . .
C7 N1 N2 C8 -177.4(4) . . . .
C8 C9 C10 C11 -179.0(4) . . . .
C8 C9 C14 O2 -2.0(6) . . . .
C8 C9 C14 C13 178.7(4) . . . .
C9 C10 C11 F1 179.0(4) . . . .
C9 C10 C11 C12 0.6(7) . . . .
C10 C9 C14 O2 179.1(4) . . . .
C10 C9 C14 C13 -0.2(6) . . . .
C10 C11 C12 C13 -0.9(7) . . . .
C11 C12 C13 C14 0.7(8) . . . .
C12 C13 C14 O2 -179.4(4) . . . .
C12 C13 C14 C9 -0.2(7) . . . .
C14 C9 C10 C11 -0.1(6) . . . .
